data_4120095
loop_
_publ_author_name
'Qiuxia Han'
'Cheng He'
'Min Zhao'
'Bo Qi'
'Jingyang Niu'
'Chunying Duan'

_publ_section_title
;
 Engineering Chiral Polyoxometalate Hybrid Metal-Organic Frameworks for
 Asymmetric Dihydroxylation of Olefins
;
_journal_name_full 'Journal of the American Chemical Society'
_journal_page_first 10186
_journal_page_last 10189
_journal_paper_doi 10.1021/ja401758c
_journal_volume 135
_journal_year 2013
_chemical_formula_sum 'C38 H52 B N11 Ni O42 W12'
_chemical_formula_weight 3610.63
_chemical_name_systematic
; 
 ? 
;
_space_group_IT_number 5
_symmetry_cell_setting monoclinic
_symmetry_space_group_name_Hall 'C 2y'
_symmetry_space_group_name_H-M 'C 1 2 1'
_atom_sites_solution_hydrogens geom
_atom_sites_solution_primary direct
_atom_sites_solution_secondary difmap
_audit_creation_method SHELXL-97
_cell_angle_alpha 90.00
_cell_angle_beta 90.492(2)
_cell_angle_gamma 90.00
_cell_formula_units_Z 4
_cell_length_a 25.266(3)
_cell_length_b 11.4902(12)
_cell_length_c 22.880(2)
_cell_measurement_reflns_used 4952
_cell_measurement_temperature 296(2)
_cell_measurement_theta_max 27.278
_cell_measurement_theta_min 2.39
_cell_volume 6642.1(12)
_computing_cell_refinement 'Bruker SAINT'
_computing_data_collection 'Bruker APEX2'
_computing_data_reduction 'Bruker SAINT'
_computing_molecular_graphics 'Bruker SHELXTL'
_computing_publication_material 'Bruker SHELXTL'
_computing_structure_refinement 'SHELXL-97 (Sheldrick, 2008)'
_computing_structure_solution 'SHELXS-97 (Sheldrick, 2008)'
_diffrn_ambient_temperature 296(2)
_diffrn_measured_fraction_theta_full 1.000
_diffrn_measured_fraction_theta_max 1.000
_diffrn_measurement_device_type 'CCD area detector'
_diffrn_measurement_method 'phi and omega scans'
_diffrn_radiation_monochromator graphite
_diffrn_radiation_source 'fine-focus sealed tube'
_diffrn_radiation_type MoK\a
_diffrn_radiation_wavelength 0.71073
_diffrn_reflns_av_R_equivalents 0.0344
_diffrn_reflns_av_sigmaI/netI 0.0675
_diffrn_reflns_limit_h_max 28
_diffrn_reflns_limit_h_min -30
_diffrn_reflns_limit_k_max 13
_diffrn_reflns_limit_k_min -13
_diffrn_reflns_limit_l_max 25
_diffrn_reflns_limit_l_min -27
_diffrn_reflns_number 18459
_diffrn_reflns_theta_full 25.00
_diffrn_reflns_theta_max 25.00
_diffrn_reflns_theta_min 1.78
_exptl_absorpt_coefficient_mu 21.068
_exptl_absorpt_correction_T_max 0.1442
_exptl_absorpt_correction_T_min 0.0854
_exptl_absorpt_correction_type empirical
_exptl_absorpt_process_details sadabs
_exptl_crystal_colour 'light green'
_exptl_crystal_density_diffrn 3.611
_exptl_crystal_description rodlike
_exptl_crystal_F_000 6456
_exptl_crystal_size_max 0.23
_exptl_crystal_size_mid 0.21
_exptl_crystal_size_min 0.15
_refine_diff_density_max 2.899
_refine_diff_density_min -2.126
_refine_diff_density_rms 0.242
_refine_ls_abs_structure_details 'Flack H D (1983), Acta Cryst. A39, 876-881'
_refine_ls_abs_structure_Flack -0.021(13)
_refine_ls_extinction_method none
_refine_ls_goodness_of_fit_ref 1.021
_refine_ls_hydrogen_treatment constr
_refine_ls_matrix_type full
_refine_ls_number_parameters 932
_refine_ls_number_reflns 11426
_refine_ls_number_restraints 361
_refine_ls_restrained_S_all 1.017
_refine_ls_R_factor_all 0.0504
_refine_ls_R_factor_gt 0.0380
_refine_ls_shift/su_max 0.003
_refine_ls_shift/su_mean 0.000
_refine_ls_structure_factor_coef Fsqd
_refine_ls_weighting_details 'calc w=1/[\s^2^(Fo^2^)+(0.0236P)^2^+1.9705P] where P=(Fo^2^+2Fc^2^)/3'
_refine_ls_weighting_scheme calc
_refine_ls_wR_factor_gt 0.0751
_refine_ls_wR_factor_ref 0.0792
_reflns_number_gt 9808
_reflns_number_total 11426
_reflns_threshold_expression >2sigma(I)
_cod_data_source_file ja401758c_si_002.cif
_cod_data_source_block 1
_cod_original_cell_volume 6641.9(12)
_cod_database_code 4120095

loop_
_symmetry_equiv_pos_as_xyz
'x, y, z'
'-x, y, -z'
'x+1/2, y+1/2, z'
'-x+1/2, y+1/2, -z'

loop_
_atom_site_label
_atom_site_type_symbol
_atom_site_fract_x
_atom_site_fract_y
_atom_site_fract_z
_atom_site_U_iso_or_equiv
_atom_site_adp_type
_atom_site_occupancy
_atom_site_symmetry_multiplicity
_atom_site_calc_flag
_atom_site_refinement_flags
W1 W 0.560889(10) 0.99069(2) 0.676389(11) 0.02278(7) Uani 1 1 d .
W7 W 0.678804(11) 1.07534(2) 0.847216(11) 0.02792(7) Uani 1 1 d .
W3 W 0.554442(11) 0.92914(2) 0.818041(11) 0.02915(8) Uani 1 1 d .
W8 W 0.683898(11) 1.14248(2) 0.705535(12) 0.02924(8) Uani 1 1 d .
W5 W 0.662535(11) 0.77587(3) 0.891265(11) 0.02858(8) Uani 1 1 d .
W4 W 0.656851(11) 0.56522(2) 0.791277(11) 0.02499(7) Uani 1 1 d .
W9 W 0.786568(11) 1.00766(2) 0.770591(12) 0.02974(8) Uani 1 1 d .
W11 W 0.664943(10) 0.63595(2) 0.637582(11) 0.02626(7) Uani 1 1 d .
W2 W 0.548115(11) 0.71317(2) 0.720347(11) 0.02736(7) Uani 1 1 d .
W6 W 0.770512(11) 0.70719(2) 0.816289(11) 0.02986(8) Uani 1 1 d .
W10 W 0.779072(10) 0.77676(2) 0.662295(11) 0.02640(7) Uani 1 1 d .
W12 W 0.678903(11) 0.91392(2) 0.596828(11) 0.02713(8) Uani 1 1 d .
Ni2 Ni 0.5000 0.34279(9) 0.5000 0.0172(3) Uani 1 2 d S
Ni1 Ni 0.5000 0.34038(10) 0.0000 0.0236(3) Uani 1 2 d S
B1 B 0.6690(3) 0.8524(7) 0.7446(3) 0.020 Uiso 1 1 d .
O1 O 0.51821(17) 1.0701(4) 0.63620(18) 0.0329(13) Uani 1 1 d .
O2 O 0.52455(18) 0.8427(4) 0.67386(19) 0.0389(13) Uani 1 1 d U
O3 O 0.53042(18) 1.0141(4) 0.75143(18) 0.0359(14) Uani 1 1 d .
O4 O 0.61207(19) 1.1066(4) 0.6956(2) 0.0382(15) Uani 1 1 d .
O5 O 0.60802(16) 0.9382(4) 0.61869(17) 0.0288(13) Uani 1 1 d .
O6 O 0.60937(18) 0.8643(4) 0.74025(18) 0.0336(14) Uani 1 1 d .
O7 O 0.49515(17) 0.6270(4) 0.7053(2) 0.0409(15) Uani 1 1 d .
O8 O 0.51949(18) 0.7947(4) 0.78666(18) 0.0371(14) Uani 1 1 d .
O9 O 0.58832(18) 0.6177(4) 0.77055(18) 0.0409(15) Uani 1 1 d .
O10 O 0.59485(17) 0.6690(4) 0.66010(17) 0.0335(14) Uani 1 1 d .
O11 O 0.50526(18) 0.9698(4) 0.86338(17) 0.0376(14) Uani 1 1 d .
O12 O 0.59541(18) 0.8287(4) 0.86595(18) 0.0341(3) Uani 1 1 d U
O13 O 0.60591(18) 1.0426(4) 0.83481(18) 0.0358(3) Uani 1 1 d U
O15 O 0.64332(18) 0.6200(4) 0.86949(19) 0.0385(15) Uani 1 1 d .
O16 O 0.73010(18) 0.5626(4) 0.80990(18) 0.0344(13) Uani 1 1 d .
O17 O 0.67235(17) 0.5622(4) 0.71121(18) 0.0356(14) Uani 1 1 d .
O18 O 0.68277(17) 0.7605(4) 0.79043(18) 0.0287(13) Uani 1 1 d .
O19 O 0.6520(2) 0.7619(4) 0.96513(19) 0.0439(16) Uani 1 1 d .
O20 O 0.73512(18) 0.7317(4) 0.89007(18) 0.0412(14) Uani 1 1 d U
O21 O 0.68440(17) 0.9344(4) 0.8871(2) 0.0406(15) Uani 1 1 d .
O22 O 0.82839(16) 0.6501(4) 0.84255(17) 0.0295(13) Uani 1 1 d .
O23 O 0.78819(18) 0.8628(4) 0.81241(18) 0.0370(13) Uani 1 1 d U
O24 O 0.78242(17) 0.6968(4) 0.73501(17) 0.0312(13) Uani 1 1 d .
O26 O 0.6737(2) 1.1868(4) 0.78280(19) 0.0427(16) Uani 1 1 d .
O27 O 0.75453(18) 1.0781(4) 0.83763(19) 0.0366(14) Uani 1 1 d .
O28 O 0.69486(17) 0.9674(4) 0.7612(2) 0.0347(14) Uani 1 1 d .
O29 O 0.6877(2) 1.2735(4) 0.6738(2) 0.0473(16) Uani 1 1 d .
O30 O 0.76020(17) 1.1285(4) 0.72251(19) 0.0368(14) Uani 1 1 d .
O31 O 0.69875(18) 1.0451(4) 0.63906(19) 0.0378(14) Uani 1 1 d .
O33 O 0.79417(17) 0.9128(4) 0.70220(16) 0.0281(13) Uani 1 1 d .
O34 O 0.83829(16) 0.7437(4) 0.6337(2) 0.0378(14) Uani 1 1 d U
O35 O 0.74105(16) 0.6414(4) 0.63183(18) 0.0319(13) Uani 1 1 d .
O36 O 0.75130(16) 0.8643(4) 0.59750(17) 0.0296(13) Uani 1 1 d .
O37 O 0.68945(16) 0.8118(4) 0.68540(17) 0.0252(11) Uani 1 1 d U
O38 O 0.65463(19) 0.5210(4) 0.5932(2) 0.0416(6) Uani 1 1 d U
O39 O 0.66094(18) 0.7545(4) 0.5795(2) 0.0403(15) Uani 1 1 d .
O40 O 0.6772(2) 0.9670(4) 0.52691(17) 0.0426(16) Uani 1 1 d .
N1 N 0.5002(2) 0.3445(5) 0.0950(2) 0.0271(3) Uani 1 1 d U
N2 N 0.49866(19) 0.3428(4) 0.40475(19) 0.0185(11) Uani 1 1 d U
N3 N 0.5000 0.5343(6) 0.5000 0.0184(17) Uani 1 2 d SU
N4 N 0.5000 1.1545(6) 0.5000 0.0169(3) Uani 1 2 d SU
N5 N 0.5000 0.1480(7) 0.0000 0.0268(3) Uani 1 2 d SU
N7 N 0.5833(2) 0.3449(5) 0.0016(2) 0.0268(15) Uani 1 1 d .
N8 N 0.6640(2) 0.4077(5) -0.0022(2) 0.0457(17) Uani 1 1 d U
N9 N 0.8070(3) 0.4731(6) -0.0478(3) 0.0628(17) Uani 1 1 d U
H9A H 0.8230 0.4763 -0.0126 0.075 Uiso 1 1 calc R
H9C H 0.8013 0.5461 -0.0608 0.075 Uiso 1 1 calc R
C1 C 0.5357(3) 0.3996(6) 0.1242(3) 0.0323(17) Uani 1 1 d U
H1A H 0.5623 0.4371 0.1035 0.039 Uiso 1 1 calc R
C2 C 0.5369(3) 0.4069(6) 0.1859(3) 0.037(2) Uani 1 1 d .
H2A H 0.5620 0.4523 0.2053 0.044 Uiso 1 1 calc R
C3 C 0.4993(2) 0.3437(6) 0.2167(2) 0.0230(15) Uani 1 1 d U
C4 C 0.4623(2) 0.2846(5) 0.1862(2) 0.0208(15) Uani 1 1 d U
H4B H 0.4353 0.2467 0.2059 0.025 Uiso 1 1 calc R
C5 C 0.4641(2) 0.2796(6) 0.1259(2) 0.0238(3) Uani 1 1 d U
H5A H 0.4405 0.2316 0.1058 0.029 Uiso 1 1 calc R
C6 C 0.4978(2) 0.3483(6) 0.2823(3) 0.0262(3) Uani 1 1 d U
C7 C 0.4512(3) 0.3476(6) 0.3135(2) 0.0264(18) Uani 1 1 d .
H7A H 0.4187 0.3486 0.2941 0.032 Uiso 1 1 calc R
C8 C 0.4537(2) 0.3455(6) 0.3736(3) 0.0276(18) Uani 1 1 d .
H8A H 0.4220 0.3459 0.3939 0.033 Uiso 1 1 calc R
C9 C 0.5425(2) 0.3393(6) 0.3756(3) 0.0284(19) Uani 1 1 d .
H9B H 0.5741 0.3375 0.3968 0.034 Uiso 1 1 calc R
C10 C 0.5454(3) 0.3382(6) 0.3153(3) 0.0333(17) Uani 1 1 d U
H10A H 0.5779 0.3309 0.2968 0.040 Uiso 1 1 calc R
C11 C 0.5311(3) 0.5918(6) 0.5358(3) 0.0280(3) Uani 1 1 d U
H11A H 0.5530 0.5506 0.5613 0.034 Uiso 1 1 calc R
C12 C 0.5322(2) 0.7112(5) 0.5369(2) 0.0241(15) Uani 1 1 d U
H12A H 0.5551 0.7485 0.5629 0.029 Uiso 1 1 calc R
C13 C 0.5000 0.7787(7) 0.5000 0.0178(18) Uani 1 2 d SU
C16 C 0.5000 0.9063(7) 0.5000 0.0173(18) Uani 1 2 d SU
C17 C 0.5461(2) 0.9667(6) 0.5013(3) 0.0269(19) Uani 1 1 d .
H17A H 0.5784 0.9280 0.5033 0.032 Uiso 1 1 calc R
C18 C 0.5441(2) 1.0906(6) 0.4996(3) 0.034(2) Uani 1 1 d .
H18A H 0.5762 1.1302 0.4982 0.041 Uiso 1 1 calc R
C32 C 0.5442(4) -0.0341(8) -0.0109(4) 0.0640(19) Uani 1 1 d U
H32A H 0.5757 -0.0739 -0.0171 0.077 Uiso 1 1 calc R
C33 C 0.5000 -0.0918(10) 0.0000 0.042(2) Uani 1 2 d SU
C36 C 0.5000 -0.2276(10) 0.0000 0.049(3) Uani 1 2 d S
C37 C 0.5174(3) -0.2941(8) -0.0495(4) 0.0604(3) Uani 1 1 d U
H37A H 0.5300 -0.2568 -0.0827 0.072 Uiso 1 1 calc R
C41 C 0.6149(3) 0.4137(6) -0.0222(3) 0.0374(18) Uani 1 1 d U
H41A H 0.6046 0.4648 -0.0517 0.045 Uiso 1 1 calc R
C42 C 0.6650(3) 0.3278(7) 0.0393(3) 0.059(2) Uani 1 1 d U
H42A H 0.6940 0.3057 0.0619 0.071 Uiso 1 1 calc R
C43 C 0.6133(3) 0.2827(6) 0.0426(3) 0.0374(18) Uani 1 1 d U
H43A H 0.6015 0.2236 0.0670 0.045 Uiso 1 1 calc R
C44 C 0.7108(3) 0.4794(7) -0.0158(3) 0.050(2) Uani 1 1 d U
H44A H 0.7241 0.5148 0.0199 0.060 Uiso 1 1 calc R
H44B H 0.7003 0.5415 -0.0422 0.060 Uiso 1 1 calc R
C45 C 0.7568(3) 0.4070(8) -0.0448(4) 0.0576(16) Uani 1 1 d U
H45A H 0.7630 0.3372 -0.0212 0.069 Uiso 1 1 calc R
C46 C 0.7468(3) 0.3720(6) -0.1031(3) 0.0384(3) Uani 1 1 d U
H46A H 0.7296 0.4342 -0.1246 0.046 Uiso 1 1 calc R
H46B H 0.7239 0.3042 -0.1037 0.046 Uiso 1 1 calc R
C47 C 0.7996(4) 0.3432(10) -0.1303(5) 0.093 Uiso 1 1 d U
H47A H 0.8052 0.2597 -0.1310 0.111 Uiso 1 1 calc R
H47B H 0.8012 0.3727 -0.1700 0.111 Uiso 1 1 calc R
C48 C 0.8405(3) 0.4021(8) -0.0921(4) 0.0634(19) Uani 1 1 d U
H48A H 0.8629 0.4530 -0.1149 0.076 Uiso 1 1 calc R
H48B H 0.8625 0.3453 -0.0721 0.076 Uiso 1 1 calc R
N13 N 0.58319(19) 0.3424(4) 0.50002(19) 0.0216(13) Uani 1 1 d U
C55 C 0.5950(2) 0.8974(4) 0.3143(2) 0.0310(17) Uani 1 1 d DU
H55A H 0.6324 0.8763 0.3107 0.037 Uiso 1 1 d R
C54 C 0.5897(3) 0.8212(6) 0.3642(3) 0.0387(18) Uani 1 1 d U
H54A H 0.5531 0.7982 0.3685 0.046 Uiso 1 1 calc R
H54B H 0.6008 0.8616 0.3995 0.046 Uiso 1 1 calc R
N12 N 0.6083(3) 1.0176(5) 0.3219(2) 0.059 Uiso 1 1 d D
H12B H 0.5852 1.0521 0.3461 0.071 Uiso 1 1 calc R
H12C H 0.6411 1.0245 0.3373 0.071 Uiso 1 1 calc R
C58 C 0.6060(4) 1.0696(6) 0.2665(3) 0.083(2) Uani 1 1 d DU
H58A H 0.6399 1.1042 0.2569 0.100 Uiso 1 1 calc R
H58B H 0.5791 1.1298 0.2654 0.100 Uiso 1 1 calc R
C61 C 0.6824(3) 0.2936(7) 0.5183(3) 0.046(2) Uani 1 1 d .
H61A H 0.7028 0.3621 0.5269 0.069 Uiso 1 1 calc R
H61B H 0.6966 0.2557 0.4845 0.069 Uiso 1 1 calc R
H61C H 0.6840 0.2414 0.5511 0.069 Uiso 1 1 calc R
C62 C 0.6277(2) 0.3260(5) 0.5070(2) 0.0196(3) Uani 1 1 d U
C57 C 0.5932(4) 0.9786(5) 0.2266(3) 0.070(2) Uani 1 1 d DU
H57A H 0.6211 0.9723 0.1979 0.084 Uiso 1 1 calc R
H57B H 0.5607 0.9984 0.2061 0.084 Uiso 1 1 calc R
C52 C 0.6819(2) 0.7356(5) 0.3688(2) 0.0192(15) Uani 1 1 d U
H52A H 0.7046 0.7792 0.3457 0.023 Uiso 1 1 calc R
C53 C 0.6966(4) 0.6804(9) 0.4218(5) 0.093(2) Uani 1 1 d U
H53A H 0.7259 0.6969 0.4451 0.112 Uiso 1 1 calc R
N11 N 0.6242(3) 0.7138(7) 0.3552(3) 0.075(3) Uani 1 1 d .
C51 C 0.6081(5) 0.6210(10) 0.3986(5) 0.0993(18) Uani 1 1 d U
H51A H 0.5744 0.5897 0.4028 0.119 Uiso 1 1 calc R
N10 N 0.6550(4) 0.5899(9) 0.4325(4) 0.1044(15) Uani 1 1 d U
H10B H 0.6583 0.5300 0.4547 0.125 Uiso 1 1 calc R
C38 C 0.5154(4) -0.4080(7) -0.0472(4) 0.075(3) Uani 1 1 d U
H38A H 0.5252 -0.4480 -0.0807 0.090 Uiso 1 1 calc R
N6 N 0.5000 -0.4746(5) 0.0000 0.0153(16) Uani 1 2 d SU
C31 C 0.5428(3) 0.0851(7) -0.0129(3) 0.0553(3) Uani 1 1 d U
H31A H 0.5733 0.1244 -0.0239 0.066 Uiso 1 1 calc R
O14 O 0.64452(19) 0.4228(4) 0.8049(2) 0.0440(15) Uani 1 1 d .
O32 O 0.84903(19) 1.0589(4) 0.7793(2) 0.0468(16) Uani 1 1 d .
O25 O 0.6778(2) 1.1714(4) 0.9025(2) 0.0477(17) Uani 1 1 d .
C56 C 0.5866(4) 0.8670(7) 0.2550(3) 0.095(4) Uiso 1 1 d D
H56A H 0.5513 0.8360 0.2486 0.114 Uiso 1 1 calc R
H56B H 0.6125 0.8109 0.2418 0.114 Uiso 1 1 calc R
O2W O 0.7217(2) 0.9099(5) 0.2824(2) 0.071(2) Uani 1 1 d .
O1W O 0.6996(3) 0.9566(5) 0.4131(2) 0.085(2) Uani 1 1 d .
O3W O 0.5808(6) 0.7095(14) 0.1494(7) 0.110(5) Uiso 0.50 1 d P

loop_
_atom_site_aniso_label
_atom_site_aniso_U_11
_atom_site_aniso_U_22
_atom_site_aniso_U_33
_atom_site_aniso_U_23
_atom_site_aniso_U_13
_atom_site_aniso_U_12
W1 0.02189(13) 0.02225(13) 0.02414(12) 0.00321(12) -0.00303(10) 0.00300(12)
W7 0.03261(15) 0.02273(13) 0.02840(13) -0.00830(12) -0.00084(11) -0.00294(13)
W3 0.02911(15) 0.02789(14) 0.03058(14) -0.00024(13) 0.00865(11) 0.00466(13)
W8 0.02723(14) 0.01933(13) 0.04119(15) 0.00450(13) 0.00315(12) -0.00246(13)
W5 0.02919(14) 0.03753(15) 0.01902(12) 0.00278(13) 0.00010(10) 0.00662(14)
W4 0.02891(14) 0.01740(12) 0.02856(13) 0.00123(12) -0.00577(11) 0.00079(12)
W9 0.02443(14) 0.02484(14) 0.03981(15) -0.00157(13) -0.00832(12) -0.00537(12)
W11 0.02361(14) 0.02580(13) 0.02931(13) -0.01121(12) -0.00434(11) 0.00120(13)
W2 0.02289(14) 0.02603(14) 0.03316(14) -0.00401(13) 0.00093(11) -0.00655(13)
W6 0.03145(15) 0.03136(15) 0.02661(14) -0.00225(13) -0.00873(11) 0.00834(13)
W10 0.02117(13) 0.03282(14) 0.02525(13) -0.00050(13) 0.00252(10) 0.00227(13)
W12 0.02805(14) 0.03412(15) 0.01924(12) 0.00369(12) 0.00118(10) 0.00078(13)
Ni2 0.0178(5) 0.0159(5) 0.0179(5) 0.000 -0.0025(4) 0.000
Ni1 0.0285(6) 0.0263(6) 0.0159(5) 0.000 -0.0004(4) 0.000
O1 0.026(2) 0.031(2) 0.042(2) -0.005(2) -0.0052(19) 0.003(2)
O2 0.042(2) 0.041(2) 0.034(2) -0.009(2) 0.0013(19) 0.005(2)
O3 0.041(3) 0.031(2) 0.035(2) 0.014(2) -0.001(2) -0.004(2)
O4 0.043(3) 0.020(2) 0.052(3) 0.000(2) 0.004(2) 0.002(2)
O5 0.016(2) 0.036(2) 0.034(2) -0.014(2) 0.0032(18) -0.005(2)
O6 0.040(3) 0.027(2) 0.034(2) -0.005(2) -0.001(2) 0.000(2)
O7 0.021(2) 0.047(3) 0.055(3) 0.009(3) -0.004(2) -0.008(2)
O8 0.045(3) 0.034(3) 0.032(2) 0.008(2) 0.010(2) -0.013(2)
O9 0.031(3) 0.060(3) 0.031(2) -0.013(2) 0.012(2) -0.014(2)
O10 0.029(2) 0.043(3) 0.029(2) -0.004(2) -0.0145(19) -0.002(2)
O11 0.048(3) 0.051(3) 0.014(2) 0.000(2) 0.0129(19) 0.024(2)
O12 0.0340(5) 0.0341(5) 0.0343(5) 0.0000(4) 0.0009(4) 0.0000(4)
O13 0.0358(5) 0.0354(5) 0.0361(5) 0.0005(4) 0.0004(4) 0.0000(4)
O15 0.032(3) 0.044(3) 0.040(3) 0.003(2) 0.000(2) 0.006(2)
O16 0.042(3) 0.031(2) 0.030(2) -0.009(2) -0.002(2) 0.009(2)
O17 0.030(2) 0.043(3) 0.034(2) -0.009(2) 0.0020(19) 0.017(2)
O18 0.026(2) 0.019(2) 0.041(2) -0.001(2) -0.0014(19) 0.000(2)
O19 0.057(3) 0.044(3) 0.031(2) 0.012(2) 0.006(2) -0.003(3)
O20 0.041(2) 0.050(3) 0.032(2) -0.006(2) -0.0177(18) -0.001(2)
O21 0.021(2) 0.042(3) 0.058(3) -0.012(3) 0.000(2) -0.003(2)
O22 0.027(2) 0.029(2) 0.033(2) 0.001(2) 0.0035(19) 0.002(2)
O23 0.038(2) 0.047(2) 0.026(2) 0.000(2) -0.0185(17) 0.007(2)
O24 0.039(3) 0.030(2) 0.025(2) -0.002(2) -0.0022(19) -0.004(2)
O26 0.053(3) 0.037(3) 0.038(3) 0.005(2) 0.009(2) -0.002(3)
O27 0.038(3) 0.028(2) 0.044(3) 0.010(2) 0.003(2) -0.001(2)
O28 0.024(2) 0.025(2) 0.054(3) 0.000(2) -0.013(2) -0.007(2)
O29 0.056(3) 0.035(3) 0.051(3) 0.014(3) -0.004(2) 0.007(3)
O30 0.017(2) 0.043(3) 0.050(3) 0.004(2) 0.007(2) -0.004(2)
O31 0.032(3) 0.040(3) 0.042(3) -0.013(2) 0.012(2) -0.004(2)
O33 0.037(3) 0.025(2) 0.022(2) -0.001(2) -0.0002(19) 0.003(2)
O34 0.007(2) 0.047(3) 0.060(3) -0.003(2) 0.0027(19) -0.005(2)
O35 0.020(2) 0.029(2) 0.047(3) -0.006(2) -0.0060(19) -0.001(2)
O36 0.025(2) 0.035(2) 0.028(2) 0.005(2) -0.0012(18) -0.006(2)
O37 0.019(2) 0.030(2) 0.027(2) 0.0062(17) -0.0007(16) -0.0077(17)
O38 0.0422(10) 0.0413(10) 0.0411(10) -0.0022(8) -0.0009(8) -0.0005(8)
O39 0.034(3) 0.034(3) 0.053(3) 0.000(2) -0.011(2) 0.006(2)
O40 0.060(3) 0.055(3) 0.013(2) -0.003(2) 0.002(2) 0.007(3)
N1 0.0273(5) 0.0270(5) 0.0269(5) -0.0002(4) 0.0003(4) -0.0002(4)
N2 0.024(2) 0.0104(19) 0.021(2) -0.0031(17) -0.0007(17) 0.0090(18)
N3 0.008(3) 0.020(3) 0.027(3) 0.000 -0.001(2) 0.000
N4 0.0167(5) 0.0170(5) 0.0170(5) 0.000 -0.0002(4) 0.000
N5 0.0269(5) 0.0269(5) 0.0267(5) 0.000 0.0001(4) 0.000
N7 0.032(3) 0.028(3) 0.021(3) 0.009(2) -0.005(2) 0.002(3)
N8 0.042(3) 0.050(3) 0.046(3) 0.020(3) -0.008(2) -0.002(3)
N9 0.051(3) 0.065(3) 0.073(3) 0.015(3) 0.004(3) -0.002(3)
C1 0.039(3) 0.034(3) 0.024(3) -0.010(2) 0.007(2) -0.005(3)
C2 0.059(4) 0.025(3) 0.026(3) 0.008(3) -0.005(3) -0.028(3)
C3 0.028(3) 0.030(3) 0.011(2) 0.000(2) -0.009(2) 0.005(2)
C4 0.020(3) 0.016(3) 0.026(3) -0.003(2) -0.002(2) -0.001(2)
C5 0.0236(5) 0.0239(5) 0.0238(5) 0.0001(4) 0.0002(4) -0.0001(4)
C6 0.0264(5) 0.0263(5) 0.0260(5) -0.0001(4) 0.0002(4) -0.0002(4)
C7 0.031(4) 0.027(3) 0.021(3) -0.007(3) 0.000(3) -0.003(3)
C8 0.023(3) 0.025(3) 0.035(3) 0.006(3) -0.006(3) -0.003(3)
C9 0.006(3) 0.053(4) 0.026(3) -0.008(3) -0.004(2) 0.011(3)
C10 0.028(3) 0.039(3) 0.033(3) 0.002(3) 0.003(2) 0.005(3)
C11 0.0281(5) 0.0281(5) 0.0279(5) 0.0001(4) 0.0000(4) 0.0001(4)
C12 0.027(3) 0.020(3) 0.025(3) -0.003(2) -0.002(2) -0.004(2)
C13 0.020(3) 0.018(3) 0.015(3) 0.000 -0.009(3) 0.000
C16 0.016(3) 0.016(3) 0.019(3) 0.000 -0.004(3) 0.000
C17 0.017(3) 0.035(4) 0.029(3) 0.004(3) -0.004(3) 0.012(3)
C18 0.009(3) 0.035(4) 0.059(4) 0.004(4) 0.002(3) -0.001(3)
C32 0.064(3) 0.060(3) 0.068(3) -0.001(3) -0.001(3) -0.002(3)
C33 0.041(4) 0.049(4) 0.036(4) 0.000 -0.001(3) 0.000
C36 0.068(7) 0.038(6) 0.041(5) 0.000 0.033(5) 0.000
C37 0.0604(5) 0.0603(5) 0.0604(5) 0.0000(4) 0.0006(4) 0.0000(4)
C41 0.031(3) 0.041(3) 0.040(3) 0.007(3) -0.016(2) 0.004(3)
C42 0.053(4) 0.068(4) 0.056(4) 0.023(3) -0.005(3) 0.014(3)
C43 0.042(3) 0.033(3) 0.037(3) 0.008(3) -0.002(3) 0.004(3)
C44 0.048(4) 0.042(3) 0.059(3) 0.011(3) -0.003(3) 0.006(3)
C45 0.050(3) 0.057(3) 0.065(3) 0.014(3) 0.005(2) -0.005(2)
C46 0.0382(5) 0.0384(5) 0.0385(5) 0.0002(4) -0.0001(4) 0.0001(4)
C48 0.058(3) 0.061(3) 0.071(3) 0.019(3) 0.017(3) 0.013(3)
N13 0.024(2) 0.022(2) 0.018(2) -0.008(2) -0.0041(18) -0.006(2)
C55 0.016(3) 0.029(3) 0.048(3) 0.000(3) 0.001(2) -0.009(2)
C54 0.034(3) 0.046(3) 0.036(3) 0.003(3) 0.009(2) 0.008(3)
C58 0.075(4) 0.088(4) 0.086(4) 0.015(4) 0.004(3) 0.010(4)
C61 0.027(4) 0.064(5) 0.048(4) -0.011(4) 0.006(3) -0.011(4)
C62 0.0196(5) 0.0197(5) 0.0195(5) -0.0001(4) 0.0001(4) -0.0002(4)
C57 0.057(4) 0.080(4) 0.075(4) 0.008(3) 0.009(3) 0.005(3)
C52 0.015(3) 0.022(3) 0.020(2) 0.004(2) 0.013(2) -0.003(2)
C53 0.076(4) 0.092(4) 0.111(4) 0.013(4) 0.001(3) 0.002(4)
N11 0.045(4) 0.085(5) 0.095(5) 0.008(5) 0.010(4) -0.029(4)
C51 0.089(3) 0.098(3) 0.110(3) 0.017(3) 0.001(3) -0.009(3)
N10 0.096(3) 0.102(3) 0.115(3) 0.016(2) -0.002(2) -0.001(2)
C38 0.128(8) 0.039(5) 0.058(5) -0.029(4) -0.013(5) 0.010(5)
N6 0.026(3) 0.008(3) 0.012(3) 0.000 0.004(2) 0.000
C31 0.0555(5) 0.0552(5) 0.0553(5) 0.0000(4) 0.0004(4) 0.0001(4)
O14 0.044(3) 0.031(3) 0.058(3) -0.001(3) 0.017(2) 0.009(3)
O32 0.037(3) 0.048(3) 0.055(3) -0.007(3) -0.001(2) -0.010(3)
O25 0.066(4) 0.031(3) 0.046(3) -0.023(2) -0.005(3) -0.003(3)
O2W 0.060(4) 0.076(4) 0.076(4) 0.042(3) -0.003(3) 0.011(3)
O1W 0.129(5) 0.075(4) 0.052(4) 0.000(3) 0.012(3) -0.041(4)

loop_
_atom_type_symbol
_atom_type_description
_atom_type_scat_dispersion_real
_atom_type_scat_dispersion_imag
_atom_type_scat_source
C C 0.0033 0.0016 'International Tables Vol C Tables 4.2.6.8 and 6.1.1.4'
H H 0.0000 0.0000 'International Tables Vol C Tables 4.2.6.8 and 6.1.1.4'
N N 0.0061 0.0033 'International Tables Vol C Tables 4.2.6.8 and 6.1.1.4'
O O 0.0106 0.0060 'International Tables Vol C Tables 4.2.6.8 and 6.1.1.4'
Ni Ni 0.3393 1.1124 'International Tables Vol C Tables 4.2.6.8 and 6.1.1.4'
W W -0.8490 6.8722 'International Tables Vol C Tables 4.2.6.8 and 6.1.1.4'
B B 0.0013 0.0007 'International Tables Vol C Tables 4.2.6.8 and 6.1.1.4'

loop_
_geom_angle_atom_site_label_1
_geom_angle_atom_site_label_2
_geom_angle_atom_site_label_3
_geom_angle
_geom_angle_site_symmetry_1
_geom_angle_site_symmetry_3
O1 W1 O5 101.35(19) . .
O1 W1 O4 100.2(2) . .
O5 W1 O4 87.33(19) . .
O1 W1 O3 98.9(2) . .
O5 W1 O3 159.78(18) . .
O4 W1 O3 88.42(19) . .
O1 W1 O2 99.1(2) . .
O5 W1 O2 90.03(19) . .
O4 W1 O2 160.59(19) . .
O3 W1 O2 87.45(19) . .
O1 W1 O6 170.91(18) . .
O5 W1 O6 84.85(16) . .
O4 W1 O6 86.59(17) . .
O3 W1 O6 75.16(17) . .
O2 W1 O6 74.02(17) . .
O25 W7 O21 101.7(2) . .
O25 W7 O13 102.8(2) . .
O21 W7 O13 88.30(19) . .
O25 W7 O27 95.5(2) . .
O21 W7 O27 89.94(19) . .
O13 W7 O27 161.54(18) . .
O25 W7 O26 97.8(2) . .
O21 W7 O26 160.4(2) . .
O13 W7 O26 87.7(2) . .
O27 W7 O26 87.8(2) . .
O25 W7 O28 167.4(2) . .
O21 W7 O28 86.49(18) . .
O13 W7 O28 86.83(17) . .
O27 W7 O28 74.72(17) . .
O26 W7 O28 74.17(17) . .
O11 W3 O13 101.2(2) . .
O11 W3 O12 102.37(19) . .
O13 W3 O12 86.04(19) . .
O11 W3 O3 96.8(2) . .
O13 W3 O3 91.33(19) . .
O12 W3 O3 160.80(19) . .
O11 W3 O8 96.5(2) . .
O13 W3 O8 162.19(19) . .
O12 W3 O8 88.47(19) . .
O3 W3 O8 88.32(19) . .
O11 W3 O6 168.25(18) . .
O13 W3 O6 87.87(17) . .
O12 W3 O6 85.58(17) . .
O3 W3 O6 75.31(17) . .
O8 W3 O6 74.81(17) . .
O29 W8 O26 100.1(2) . .
O29 W8 O4 101.8(2) . .
O26 W8 O4 91.9(2) . .
O29 W8 O31 99.6(2) . .
O26 W8 O31 159.8(2) . .
O4 W8 O31 88.36(19) . .
O29 W8 O30 95.7(2) . .
O26 W8 O30 88.8(2) . .
O4 W8 O30 162.11(19) . .
O31 W8 O30 84.92(19) . .
O29 W8 O28 168.1(2) . .
O26 W8 O28 74.99(18) . .
O4 W8 O28 89.28(17) . .
O31 W8 O28 84.81(17) . .
O30 W8 O28 73.63(17) . .
O19 W5 O12 100.7(2) . .
O19 W5 O20 98.4(2) . .
O12 W5 O20 160.84(18) . .
O19 W5 O21 100.7(2) . .
O12 W5 O21 86.43(19) . .
O20 W5 O21 88.5(2) . .
O19 W5 O15 97.3(2) . .
O12 W5 O15 89.76(19) . .
O20 W5 O15 89.4(2) . .
O21 W5 O15 162.02(19) . .
O19 W5 O18 169.77(19) . .
O12 W5 O18 85.76(16) . .
O20 W5 O18 75.56(16) . .
O21 W5 O18 87.57(17) . .
O15 W5 O18 74.62(16) . .
O14 W4 O17 101.6(2) . .
O14 W4 O9 100.6(2) . .
O17 W4 O9 87.67(18) . .
O14 W4 O16 97.1(2) . .
O17 W4 O16 90.44(18) . .
O9 W4 O16 162.1(2) . .
O14 W4 O15 96.3(2) . .
O17 W4 O15 162.0(2) . .
O9 W4 O15 87.68(18) . .
O16 W4 O15 88.68(18) . .
O14 W4 O18 168.55(19) . .
O17 W4 O18 87.07(18) . .
O9 W4 O18 87.00(18) . .
O16 W4 O18 75.16(17) . .
O15 W4 O18 75.33(17) . .
O32 W9 O30 97.8(2) . .
O32 W9 O33 101.2(2) . .
O30 W9 O33 88.84(19) . .
O32 W9 O27 99.1(2) . .
O30 W9 O27 90.37(19) . .
O33 W9 O27 159.64(19) . .
O32 W9 O23 103.1(2) . .
O30 W9 O23 158.93(19) . .
O33 W9 O23 84.96(18) . .
O27 W9 O23 88.55(19) . .
O32 W9 O28 170.7(2) . .
O30 W9 O28 75.60(17) . .
O33 W9 O28 85.41(17) . .
O27 W9 O28 74.70(17) . .
O23 W9 O28 83.83(17) . .
O38 W11 O10 100.5(2) . .
O38 W11 O17 101.5(2) . .
O10 W11 O17 86.15(18) . .
O38 W11 O39 97.6(2) . .
O10 W11 O39 90.14(19) . .
O17 W11 O39 160.9(2) . .
O38 W11 O35 97.7(2) . .
O10 W11 O35 161.82(18) . .
O17 W11 O35 89.11(18) . .
O39 W11 O35 88.62(19) . .
O38 W11 O37 169.08(19) . .
O10 W11 O37 86.83(16) . .
O17 W11 O37 86.99(17) . .
O39 W11 O37 74.09(17) . .
O35 W11 O37 75.39(16) . .
O7 W2 O9 101.8(2) . .
O7 W2 O10 101.0(2) . .
O9 W2 O10 87.21(18) . .
O7 W2 O2 95.7(2) . .
O9 W2 O2 162.5(2) . .
O10 W2 O2 89.82(19) . .
O7 W2 O8 98.2(2) . .
O9 W2 O8 90.40(19) . .
O10 W2 O8 160.70(19) . .
O2 W2 O8 86.72(19) . .
O7 W2 O6 168.41(19) . .
O9 W2 O6 87.80(18) . .
O10 W2 O6 85.75(17) . .
O2 W2 O6 74.76(18) . .
O8 W2 O6 75.02(17) . .
O22 W6 O23 100.5(2) . .
O22 W6 O24 100.31(19) . .
O23 W6 O24 88.46(18) . .
O22 W6 O20 98.60(19) . .
O23 W6 O20 90.8(2) . .
O24 W6 O20 160.88(19) . .
O22 W6 O16 98.4(2) . .
O23 W6 O16 161.15(19) . .
O24 W6 O16 87.73(18) . .
O20 W6 O16 86.80(19) . .
O22 W6 O18 169.65(17) . .
O23 W6 O18 87.92(17) . .
O24 W6 O18 85.82(17) . .
O20 W6 O18 75.06(17) . .
O16 W6 O18 73.39(16) . .
O34 W10 O33 101.7(2) . .
O34 W10 O24 101.4(2) . .
O33 W10 O24 88.22(18) . .
O34 W10 O36 98.0(2) . .
O33 W10 O36 90.63(18) . .
O24 W10 O36 160.40(18) . .
O34 W10 O35 96.8(2) . .
O33 W10 O35 161.50(18) . .
O24 W10 O35 86.89(18) . .
O36 W10 O35 88.05(18) . .
O34 W10 O37 169.29(18) . .
O33 W10 O37 86.54(17) . .
O24 W10 O37 85.53(16) . .
O36 W10 O37 74.87(15) . .
O35 W10 O37 75.29(16) . .
O40 W12 O31 101.6(2) . .
O40 W12 O5 100.3(2) . .
O31 W12 O5 89.69(19) . .
O40 W12 O36 97.5(2) . .
O31 W12 O36 89.08(19) . .
O5 W12 O36 162.07(17) . .
O40 W12 O39 98.2(2) . .
O31 W12 O39 160.13(19) . .
O5 W12 O39 88.46(19) . .
O36 W12 O39 86.66(19) . .
O40 W12 O37 169.50(19) . .
O31 W12 O37 85.91(17) . .
O5 W12 O37 86.92(16) . .
O36 W12 O37 75.15(16) . .
O39 W12 O37 74.24(17) . .
N13 Ni2 N13 179.8(3) . 2_656
N13 Ni2 N4 89.88(14) . 1_545
N13 Ni2 N4 89.88(14) 2_656 1_545
N13 Ni2 N2 89.59(17) . 2_656
N13 Ni2 N2 90.41(17) 2_656 2_656
N4 Ni2 N2 90.01(12) 1_545 2_656
N13 Ni2 N2 90.41(17) . .
N13 Ni2 N2 89.59(17) 2_656 .
N4 Ni2 N2 90.01(12) 1_545 .
N2 Ni2 N2 180.0(2) 2_656 .
N13 Ni2 N3 90.12(14) . .
N13 Ni2 N3 90.12(14) 2_656 .
N4 Ni2 N3 180.000(2) 1_545 .
N2 Ni2 N3 89.99(12) 2_656 .
N2 Ni2 N3 89.99(12) . .
N7 Ni1 N7 177.2(3) . 2_655
N7 Ni1 N6 88.59(15) . 1_565
N7 Ni1 N6 88.59(15) 2_655 1_565
N7 Ni1 N1 89.32(18) . .
N7 Ni1 N1 90.62(18) 2_655 .
N6 Ni1 N1 88.75(14) 1_565 .
N7 Ni1 N1 90.62(18) . 2_655
N7 Ni1 N1 89.32(18) 2_655 2_655
N6 Ni1 N1 88.75(14) 1_565 2_655
N1 Ni1 N1 177.5(3) . 2_655
N7 Ni1 N5 91.41(15) . .
N7 Ni1 N5 91.41(15) 2_655 .
N6 Ni1 N5 180.0 1_565 .
N1 Ni1 N5 91.25(14) . .
N1 Ni1 N5 91.25(14) 2_655 .
O6 B1 O28 111.2(6) . .
O6 B1 O37 108.3(5) . .
O28 B1 O37 109.9(5) . .
O6 B1 O18 109.1(5) . .
O28 B1 O18 109.5(5) . .
O37 B1 O18 108.8(5) . .
W2 O2 W1 121.3(2) . .
W3 O3 W1 121.3(2) . .
W8 O4 W1 146.8(2) . .
W12 O5 W1 147.3(2) . .
B1 O6 W2 126.4(4) . .
B1 O6 W3 124.4(4) . .
W2 O6 W3 89.37(15) . .
B1 O6 W1 126.8(4) . .
W2 O6 W1 89.84(15) . .
W3 O6 W1 88.17(15) . .
W3 O8 W2 120.8(2) . .
W2 O9 W4 145.9(3) . .
W11 O10 W2 147.8(2) . .
W5 O12 W3 149.2(3) . .
W3 O13 W7 146.8(3) . .
W5 O15 W4 119.9(2) . .
W4 O16 W6 120.8(2) . .
W4 O17 W11 147.2(3) . .
B1 O18 W4 127.4(4) . .
B1 O18 W6 123.9(4) . .
W4 O18 W6 90.64(14) . .
B1 O18 W5 124.6(4) . .
W4 O18 W5 90.03(14) . .
W6 O18 W5 89.16(14) . .
W5 O20 W6 120.2(2) . .
W7 O21 W5 146.5(3) . .
W6 O23 W9 149.3(2) . .
W6 O24 W10 145.5(2) . .
W8 O26 W7 121.9(2) . .
W9 O27 W7 120.6(2) . .
B1 O28 W7 126.0(4) . .
B1 O28 W9 127.5(4) . .
W7 O28 W9 89.82(15) . .
B1 O28 W8 123.3(4) . .
W7 O28 W8 88.97(15) . .
W9 O28 W8 89.57(15) . .
W9 O30 W8 121.0(2) . .
W12 O31 W8 145.9(3) . .
W10 O33 W9 149.5(2) . .
W11 O35 W10 119.3(2) . .
W12 O36 W10 120.3(2) . .
B1 O37 W12 125.1(4) . .
B1 O37 W10 125.6(4) . .
W12 O37 W10 89.65(13) . .
B1 O37 W11 125.4(4) . .
W12 O37 W11 90.02(13) . .
W10 O37 W11 89.92(14) . .
W11 O39 W12 121.6(2) . .
C1 N1 C5 117.6(5) . .
C1 N1 Ni1 121.8(4) . .
C5 N1 Ni1 120.3(4) . .
C9 N2 C8 116.9(5) . .
C9 N2 Ni2 120.5(4) . .
C8 N2 Ni2 122.6(4) . .
C11 N3 C11 119.3(7) . 2_656
C11 N3 Ni2 120.3(4) . .
C11 N3 Ni2 120.3(4) 2_656 .
C18 N4 C18 113.2(7) . 2_656
C18 N4 Ni2 123.4(4) . 1_565
C18 N4 Ni2 123.4(4) 2_656 1_565
C31 N5 C31 114.5(9) 2_655 .
C31 N5 Ni1 122.7(5) 2_655 .
C31 N5 Ni1 122.7(5) . .
C41 N7 C43 105.7(6) . .
C41 N7 Ni1 130.5(5) . .
C43 N7 Ni1 122.5(4) . .
C42 N8 C41 107.2(6) . .
C42 N8 C44 122.0(6) . .
C41 N8 C44 130.5(6) . .
C45 N9 C48 103.4(6) . .
C45 N9 H9A 111.1 . .
C48 N9 H9A 111.1 . .
C45 N9 H9C 111.1 . .
C48 N9 H9C 111.1 . .
H9A N9 H9C 109.0 . .
N1 C1 C2 124.0(6) . .
N1 C1 H1A 118.0 . .
C2 C1 H1A 118.0 . .
C3 C2 C1 117.7(6) . .
C3 C2 H2A 121.2 . .
C1 C2 H2A 121.2 . .
C4 C3 C2 118.3(5) . .
C4 C3 C6 121.0(5) . .
C2 C3 C6 120.6(5) . .
C3 C4 C5 120.8(6) . .
C3 C4 H4B 119.6 . .
C5 C4 H4B 119.6 . .
N1 C5 C4 121.1(5) . .
N1 C5 H5A 119.4 . .
C4 C5 H5A 119.4 . .
C7 C6 C10 116.5(5) . .
C7 C6 C3 122.9(5) . .
C10 C6 C3 120.1(5) . .
C8 C7 C6 119.0(6) . .
C8 C7 H7A 120.5 . .
C6 C7 H7A 120.5 . .
N2 C8 C7 124.4(6) . .
N2 C8 H8A 117.8 . .
C7 C8 H8A 117.8 . .
N2 C9 C10 124.4(5) . .
N2 C9 H9B 117.8 . .
C10 C9 H9B 117.8 . .
C9 C10 C6 118.6(6) . .
C9 C10 H10A 120.7 . .
C6 C10 H10A 120.7 . .
N3 C11 C12 121.9(6) . .
N3 C11 H11A 119.0 . .
C12 C11 H11A 119.0 . .
C11 C12 C13 122.0(6) . .
C11 C12 H12A 119.0 . .
C13 C12 H12A 119.0 . .
C12 C13 C12 112.8(8) . 2_656
C12 C13 C16 123.6(4) . .
C12 C13 C16 123.6(4) 2_656 .
C17 C16 C17 118.5(8) . 2_656
C17 C16 C13 120.7(4) . .
C17 C16 C13 120.7(4) 2_656 .
C16 C17 C18 118.6(6) . .
C16 C17 H17A 120.7 . .
C18 C17 H17A 120.7 . .
N4 C18 C17 125.4(6) . .
N4 C18 H18A 117.3 . .
C17 C18 H18A 117.3 . .
C33 C32 C31 119.0(9) . .
C33 C32 H32A 120.5 . .
C31 C32 H32A 120.5 . .
C32 C33 C32 119.9(11) . 2_655
C32 C33 C36 120.0(6) . .
C32 C33 C36 120.0(6) 2_655 .
C37 C36 C37 115.9(10) 2_655 .
C37 C36 C33 122.1(5) 2_655 .
C37 C36 C33 122.1(5) . .
C38 C37 C36 119.1(8) . .
C38 C37 H37A 120.5 . .
C36 C37 H37A 120.5 . .
N7 C41 N8 114.6(6) . .
N7 C41 H41A 122.7 . .
N8 C41 H41A 122.7 . .
N8 C42 C43 106.4(7) . .
N8 C42 H42A 126.8 . .
C43 C42 H42A 126.8 . .
N7 C43 C42 106.0(6) . .
N7 C43 H43A 127.0 . .
C42 C43 H43A 127.0 . .
N8 C44 C45 112.9(6) . .
N8 C44 H44A 109.0 . .
C45 C44 H44A 109.0 . .
N8 C44 H44B 109.0 . .
C45 C44 H44B 109.0 . .
H44A C44 H44B 107.8 . .
C46 C45 N9 104.4(6) . .
C46 C45 C44 114.9(7) . .
N9 C45 C44 112.5(7) . .
C46 C45 H45A 108.3 . .
N9 C45 H45A 108.3 . .
C44 C45 H45A 108.3 . .
C45 C46 C47 107.5(7) . .
C45 C46 H46A 110.2 . .
C47 C46 H46A 110.2 . .
C45 C46 H46B 110.2 . .
C47 C46 H46B 110.2 . .
H46A C46 H46B 108.5 . .
C48 C47 C46 105.3(8) . .
C48 C47 H47A 110.7 . .
C46 C47 H47A 110.7 . .
C48 C47 H47B 110.7 . .
C46 C47 H47B 110.7 . .
H47A C47 H47B 108.8 . .
C47 C48 N9 103.8(7) . .
C47 C48 H48A 111.0 . .
N9 C48 H48A 111.0 . .
C47 C48 H48B 111.0 . .
N9 C48 H48B 111.0 . .
H48A C48 H48B 109.0 . .
C62 N13 Ni2 167.7(5) . .
C56 C55 N12 112.8(5) . .
C56 C55 C54 126.4(6) . .
N12 C55 C54 120.8(5) . .
C56 C55 H55A 89.7 . .
N12 C55 H55A 91.3 . .
C54 C55 H55A 90.7 . .
C55 C54 N11 109.1(6) . .
C55 C54 H54A 109.9 . .
N11 C54 H54A 109.9 . .
C55 C54 H54B 109.9 . .
N11 C54 H54B 109.9 . .
H54A C54 H54B 108.3 . .
C58 N12 C55 107.1(5) . .
C58 N12 H12B 110.3 . .
C55 N12 H12B 110.3 . .
C58 N12 H12C 110.3 . .
C55 N12 H12C 110.3 . .
H12B N12 H12C 108.6 . .
N12 C58 C57 105.9(6) . .
N12 C58 H58A 110.6 . .
C57 C58 H58A 110.6 . .
N12 C58 H58B 110.6 . .
C57 C58 H58B 110.6 . .
H58A C58 H58B 108.7 . .
C62 C61 H61A 109.5 . .
C62 C61 H61B 109.5 . .
H61A C61 H61B 109.5 . .
C62 C61 H61C 109.5 . .
H61A C61 H61C 109.5 . .
H61B C61 H61C 109.5 . .
N13 C62 C61 174.0(7) . .
C58 C57 C56 112.9(6) . .
C58 C57 H57A 109.0 . .
C56 C57 H57A 109.0 . .
C58 C57 H57B 109.0 . .
C56 C57 H57B 109.0 . .
H57A C57 H57B 107.8 . .
C53 C52 N11 110.4(6) . .
C53 C52 H52A 124.8 . .
N11 C52 H52A 124.8 . .
C52 C53 N10 105.8(8) . .
C52 C53 H53A 127.1 . .
N10 C53 H53A 127.1 . .
C52 N11 C51 104.2(7) . .
C52 N11 C54 112.9(6) . .
C51 N11 C54 108.9(7) . .
N10 C51 N11 107.6(9) . .
N10 C51 H51A 126.2 . .
N11 C51 H51A 126.2 . .
C51 N10 C53 108.1(9) . .
C51 N10 H10B 126.0 . .
C53 N10 H10B 126.0 . .
C37 C38 N6 126.6(8) . .
C37 C38 H38A 116.7 . .
N6 C38 H38A 116.7 . .
C38 N6 C38 112.8(8) 2_655 .
C38 N6 Ni1 123.6(4) 2_655 1_545
C38 N6 Ni1 123.6(4) . 1_545
N5 C31 C32 123.6(8) . .
N5 C31 H31A 118.2 . .
C32 C31 H31A 118.2 . .
C55 C56 C57 101.2(6) . .
C55 C56 H56A 111.5 . .
C57 C56 H56A 111.5 . .
C55 C56 H56B 111.5 . .
C57 C56 H56B 111.5 . .
H56A C56 H56B 109.3 . .

loop_
_geom_bond_atom_site_label_1
_geom_bond_atom_site_label_2
_geom_bond_distance
_geom_bond_site_symmetry_2
W1 O1 1.680(4) .
W1 O5 1.884(4) .
W1 O4 1.905(4) .
W1 O3 1.907(4) .
W1 O2 1.933(5) .
W1 O6 2.390(4) .
W7 O25 1.680(5) .
W7 O21 1.864(5) .
W7 O13 1.899(5) .
W7 O27 1.928(5) .
W7 O26 1.956(5) .
W7 O28 2.364(4) .
W3 O11 1.691(4) .
W3 O13 1.879(5) .
W3 O12 1.894(4) .
W3 O3 1.905(4) .
W3 O8 1.916(4) .
W3 O6 2.386(4) .
W8 O29 1.674(5) .
W8 O26 1.860(4) .
W8 O4 1.873(5) .
W8 O31 1.928(4) .
W8 O30 1.970(4) .
W8 O28 2.396(4) .
W5 O19 1.721(4) .
W5 O12 1.888(4) .
W5 O20 1.903(5) .
W5 O21 1.906(5) .
W5 O15 1.921(5) .
W5 O18 2.374(4) .
W4 O14 1.695(5) .
W4 O17 1.877(4) .
W4 O9 1.890(5) .
W4 O16 1.896(5) .
W4 O15 1.930(4) .
W4 O18 2.338(4) .
W9 O32 1.695(5) .
W9 O30 1.889(5) .
W9 O33 1.918(4) .
W9 O27 1.919(4) .
W9 O23 1.920(5) .
W9 O28 2.371(4) .
W11 O38 1.686(5) .
W11 O10 1.887(4) .
W11 O17 1.894(4) .
W11 O39 1.906(5) .
W11 O35 1.930(4) .
W11 O37 2.377(4) .
W2 O7 1.698(5) .
W2 O9 1.880(5) .
W2 O10 1.892(4) .
W2 O2 1.921(5) .
W2 O8 1.929(4) .
W2 O6 2.368(4) .
W6 O22 1.707(4) .
W6 O23 1.845(5) .
W6 O24 1.890(4) .
W6 O20 1.938(4) .
W6 O16 1.954(5) .
W6 O18 2.370(4) .
W10 O34 1.681(4) .
W10 O33 1.849(4) .
W10 O24 1.902(4) .
W10 O36 1.919(4) .
W10 O35 1.953(4) .
W10 O37 2.364(4) .
W12 O40 1.712(4) .
W12 O31 1.857(5) .
W12 O5 1.884(4) .
W12 O36 1.916(4) .
W12 O39 1.928(5) .
W12 O37 2.355(4) .
Ni2 N13 2.102(5) .
Ni2 N13 2.102(5) 2_656
Ni2 N4 2.164(7) 1_545
Ni2 N2 2.179(4) 2_656
Ni2 N2 2.179(4) .
Ni2 N3 2.200(7) .
Ni1 N7 2.104(5) .
Ni1 N7 2.104(5) 2_655
Ni1 N6 2.126(6) 1_565
Ni1 N1 2.174(5) .
Ni1 N1 2.174(5) 2_655
Ni1 N5 2.211(8) .
B1 O6 1.516(9) .
B1 O28 1.521(9) .
B1 O37 1.525(8) .
B1 O18 1.526(9) .
N1 C1 1.281(8) .
N1 C5 1.378(8) .
N2 C9 1.298(7) .
N2 C8 1.336(8) .
N3 C11 1.309(7) .
N3 C11 1.309(7) 2_656
N4 C18 1.335(7) .
N4 C18 1.335(7) 2_656
N4 Ni2 2.164(7) 1_565
N5 C31 1.335(9) 2_655
N5 C31 1.335(9) .
N7 C41 1.252(9) .
N7 C43 1.397(8) .
N8 C42 1.321(10) .
N8 C41 1.322(9) .
N8 C44 1.477(10) .
N9 C45 1.479(10) .
N9 C48 1.557(11) .
N9 H9A 0.9000 .
N9 H9C 0.9000 .
C1 C2 1.416(8) .
C1 H1A 0.9300 .
C2 C3 1.393(9) .
C2 H2A 0.9300 .
C3 C4 1.345(8) .
C3 C6 1.502(8) .
C4 C5 1.381(8) .
C4 H4B 0.9300 .
C5 H5A 0.9300 .
C6 C7 1.382(9) .
C6 C10 1.419(9) .
C7 C8 1.377(8) .
C7 H7A 0.9300 .
C8 H8A 0.9300 .
C9 C10 1.383(8) .
C9 H9B 0.9300 .
C10 H10A 0.9300 .
C11 C12 1.372(9) .
C11 H11A 0.9300 .
C12 C13 1.402(8) .
C12 H12A 0.9300 .
C13 C12 1.402(8) 2_656
C13 C16 1.467(12) .
C16 C17 1.356(7) .
C16 C17 1.356(7) 2_656
C17 C18 1.425(9) .
C17 H17A 0.9300 .
C18 H18A 0.9300 .
C32 C33 1.324(10) .
C32 C31 1.371(12) .
C32 H32A 0.9300 .
C33 C32 1.324(10) 2_655
C33 C36 1.560(15) .
C36 C37 1.439(10) 2_655
C36 C37 1.439(10) .
C37 C38 1.311(12) .
C37 H37A 0.9300 .
C41 H41A 0.9300 .
C42 C43 1.407(11) .
C42 H42A 0.9300 .
C43 H43A 0.9300 .
C44 C45 1.579(11) .
C44 H44A 0.9700 .
C44 H44B 0.9700 .
C45 C46 1.413(10) .
C45 H45A 0.9800 .
C46 C47 1.513(12) .
C46 H46A 0.9700 .
C46 H46B 0.9700 .
C47 C48 1.509(14) .
C47 H47A 0.9700 .
C47 H47B 0.9700 .
C48 H48A 0.9700 .
C48 H48B 0.9700 .
N13 C62 1.150(7) .
C55 C56 1.415(8) .
C55 N12 1.431(7) .
C55 C54 1.446(8) .
C55 H55A 0.9801 .
C54 N11 1.525(10) .
C54 H54A 0.9700 .
C54 H54B 0.9700 .
N12 C58 1.401(8) .
N12 H12B 0.9000 .
N12 H12C 0.9000 .
C58 C57 1.424(9) .
C58 H58A 0.9700 .
C58 H58B 0.9700 .
C61 C62 1.452(9) .
C61 H61A 0.9600 .
C61 H61B 0.9600 .
C61 H61C 0.9600 .
C57 C56 1.447(9) .
C57 H57A 0.9700 .
C57 H57B 0.9700 .
C52 C53 1.413(12) .
C52 N11 1.511(9) .
C52 H52A 0.9300 .
C53 N10 1.501(14) .
C53 H53A 0.9300 .
N11 C51 1.514(14) .
C51 N10 1.454(14) .
C51 H51A 0.9300 .
N10 H10B 0.8600 .
C38 N6 1.382(9) .
C38 H38A 0.9300 .
N6 C38 1.382(9) 2_655
N6 Ni1 2.126(6) 1_545
C31 H31A 0.9300 .
C56 H56A 0.9700 .
C56 H56B 0.9700 .
